data_7210795
loop_
_publ_author_name
'Calder\'on-Casado, Ainhoa'
'Barandika, Gotzone'
'Baz\'an, Bego\~na'
'Urtiaga, Miren-Karmele'
'Arriortua, Mar\'ia-Isabel'

_publ_section_title
;
 Host--guest chemistry of NiII coordination compounds with PDC and
 (py)2CO: reversible crystal-to-amorphous transformations induced by
 solvent exchange
;
_journal_issue 25
_journal_name_full CrystEngComm
_journal_page_first 5134
_journal_paper_doi 10.1039/c3ce40377g
_journal_volume 15
_journal_year 2013
_chemical_compound_source 'synthesis as described'
_chemical_formula_moiety 'C22 H18 N3 Ni1 O7, C2 H6 O'
_chemical_formula_sum 'C24 H24 N3 Ni O8'
_chemical_formula_weight 541.2
_chemical_name_systematic ' ?'
_space_group_IT_number 2
_symmetry_cell_setting triclinic
_symmetry_Int_Tables_number 2
_symmetry_space_group_name_Hall '-P 1'
_symmetry_space_group_name_H-M 'P -1'
_audit_creation_method 'Jana2006 Version : 01/07/2011'
_cell_angle_alpha 107.72(3)
_cell_angle_beta 100.94(2)
_cell_angle_gamma 97.82(3)
_cell_formula_units_Z 2
_cell_length_a 8.447(4)
_cell_length_b 11.013(6)
_cell_length_c 14.285(6)
_cell_measurement_temperature 293
_cell_volume 1215.9(11)
_diffrn_ambient_temperature 293
_diffrn_radiation_type X-ray
_diffrn_radiation_wavelength 1.54051
_exptl_absorpt_coefficient_mu 1.581
_exptl_crystal_density_diffrn 1.4778
_exptl_crystal_F_000 533
_pd_meas_2theta_range_inc 0.02
_pd_meas_2theta_range_max 40.000
_pd_meas_2theta_range_min 5.000
_pd_meas_number_of_points 1751
_pd_proc_2theta_range_inc 0.02
_pd_proc_2theta_range_max 40
_pd_proc_2theta_range_min 5
_pd_proc_ls_background_function 'Manual background'
_pd_proc_ls_pref_orient_corr none
_pd_proc_ls_profile_function Gaussian
_pd_proc_ls_prof_R_factor 0.1300
_pd_proc_ls_prof_wR_expected 0.1261
_pd_proc_ls_prof_wR_factor 0.1655
_refine_ls_hydrogen_treatment constr
_refine_ls_number_constraints 0
_refine_ls_number_parameters 11
_refine_ls_number_restraints 25
_refine_ls_shift/su_max 0.0031
_refine_ls_shift/su_mean 0.0010
_refine_ls_weighting_scheme sigma
_cod_data_source_file c3ce40377g.txt
_cod_data_source_block '[Ni(dpk)(2,5-PDC)(C2H6O)]C2H6O'
_cod_original_cell_volume 1215.8(10)
_cod_original_formula_sum 'C24 H24 N3 Ni1 O8'
_cod_database_code 7210795

loop_
_symmetry_equiv_pos_site_id
_symmetry_equiv_pos_as_xyz
1 x,y,z
2 -x,-y,-z

loop_
_atom_site_label
_atom_site_type_symbol
_atom_site_fract_x
_atom_site_fract_y
_atom_site_fract_z
_atom_site_adp_type
_atom_site_U_iso_or_equiv
_atom_site_symmetry_multiplicity
_atom_site_occupancy
_atom_site_calc_flag
C6 C 0.151262 0.637313 0.156621 Uiso -0.0081 2 1 d
C7 C -0.02476 0.750724 0.529482 Uiso -0.2333 2 1 d
C13 C 0.180997 0.177635 0.254617 Uiso -0.2217 2 1 d
O1 O 0.19429 0.531045 0.132936 Uiso -0.1926 2 1 d
O2 O 0.16227 0.721026 0.114186 Uiso -0.1537 2 1 d
O3 O -0.022481 0.67409 0.580986 Uiso -0.1661 2 1 d
O4 O -0.036941 0.8661 0.558631 Uiso -0.1916 2 1 d
O5 O 0.052795 0.248889 0.258556 Uiso -0.0114 2 1 d
O6 O 0.155428 0.071981 0.288815 Uiso 0.1254 2 1 d
Ni1 Ni 0.110088 0.397327 0.195012 Uiso -0.1548 2 1 d
C1a C 0.095092 0.668678 0.251583 Uiso 0.028 2 1 d
C2a C 0.06909 0.788844 0.298485 Uiso 0.0331 2 1 d
H2a H 0.08494 0.858343 0.270818 Uiso 0.041 2 1 d
C3a C 0.019422 0.806053 0.386873 Uiso 0.031 2 1 d
H3a H -0.002141 0.887088 0.419772 Uiso 0.038 2 1 d
C4a C 0.001581 0.703572 0.426911 Uiso 0.0246 2 1 d
C5a C 0.028955 0.585138 0.37455 Uiso 0.0233 2 1 d
H5a H 0.016361 0.51461 0.401461 Uiso 0.029 2 1 d
N1a N 0.072305 0.56713 0.287591 Uiso 0.0245 2 1 d
C8a C 0.182926 0.222479 0.012228 Uiso 0.0372 2 1 d
H8a H 0.178124 0.295709 -0.011824 Uiso 0.045 2 1 d
C9a C 0.216531 0.112996 -0.047075 Uiso 0.0494 2 1 d
H9a H 0.232312 0.110122 -0.111626 Uiso 0.06 2 1 d
C10a C 0.226732 0.007283 -0.011341 Uiso 0.0534 2 1 d
H10a H 0.248283 -0.069543 -0.051485 Uiso 0.065 2 1 d
C11a C 0.205168 0.014624 0.083643 Uiso 0.0451 2 1 d
H11a H 0.215076 -0.05567 0.110883 Uiso 0.055 2 1 d
C12a C 0.168887 0.126433 0.137572 Uiso 0.0315 2 1 d
N2a N 0.156944 0.228775 0.102863 Uiso 0.0285 2 1 d
C14a C 0.329656 0.283026 0.315796 Uiso 0.0505 2 1 d
C15a C 0.473016 0.258792 0.369347 Uiso 0.0505 2 1 d
H15a H 0.474292 0.176989 0.380433 Uiso 0.061 2 1 d
C16a C 0.614465 0.354158 0.406646 Uiso 0.0505 2 1 d
H16a H 0.712422 0.337562 0.443242 Uiso 0.061 2 1 d
C17a C 0.612556 0.473862 0.390401 Uiso 0.0505 2 1 d
H17a H 0.709257 0.539062 0.416011 Uiso 0.061 2 1 d
C18a C 0.469196 0.498097 0.336851 Uiso 0.0505 2 1 d
H18a H 0.467921 0.579899 0.325765 Uiso 0.061 2 1 d
N3a N 0.327747 0.40273 0.299551 Uiso 0.0505 2 1 d
C20a C -0.297081 0.387463 0.125627 Uiso 0.0498 2 1 d
O7a O -0.144129 0.349239 0.133011 Uiso 0.0348 2 1 d
C19a C -0.298144 0.492748 0.075098 Uiso 0.0477 2 0.809 d
H7a H -0.133516 0.313801 0.076767 Uiso 0.042 2 1 d
H1c20a H -0.314993 0.421841 0.192195 Uiso 0.0598 2 1 d
H2c20a H -0.38353 0.31331 0.085677 Uiso 0.0598 2 1 d
H1c19a H -0.402644 0.518536 0.070212 Uiso 0.0573 2 0.809 d
H2c19a H -0.211899 0.567003 0.115152 Uiso 0.0573 2 0.809 d
H3c19a H -0.280552 0.458288 0.008455 Uiso 0.0573 2 0.809 d
O8a O 0.678542 0.930731 0.341476 Uiso 0.1291 2 1 d
H8aa H 0.679926 0.955789 0.291017 Uiso 0.197 2 1 d
C22a C 0.494265 0.847348 0.430796 Uiso 0.0519 2 1 d
C23a C 0.49521 0.889732 0.344362 Uiso 0.061 2 1 d
H1c22a H 0.38253 0.821789 0.433723 Uiso 0.0623 2 1 d
H2c22a H 0.547529 0.774588 0.42417 Uiso 0.0623 2 1 d
H3c22a H 0.552111 0.917563 0.49181 Uiso 0.0623 2 1 d
H1c23a H 0.443093 0.963133 0.351376 Uiso 0.0732 2 1 d
H2c23a H 0.438478 0.819204 0.283287 Uiso 0.0732 2 1 d

loop_
_atom_type_symbol
_atom_type_scat_dispersion_real
_atom_type_scat_dispersion_imag
_atom_type_scat_source
_atom_type_scat_Cromer_Mann_a1
_atom_type_scat_Cromer_Mann_b1
_atom_type_scat_Cromer_Mann_a2
_atom_type_scat_Cromer_Mann_b2
_atom_type_scat_Cromer_Mann_a3
_atom_type_scat_Cromer_Mann_b3
_atom_type_scat_Cromer_Mann_a4
_atom_type_scat_Cromer_Mann_b4
_atom_type_scat_Cromer_Mann_c
C 0.0191 0.0095 'International Tables Vol C tables 4.2.6.8 and 6.1.1.4' 6 5.99 5.958 5.907 5.837 5.749 5.645 5.526 5.396
H 0.0000 0.0000 'International Tables Vol C tables 4.2.6.8 and 6.1.1.4' 1 0.9924 0.9704 0.9352 0.8892 0.835 0.7752 0.7125 0.6492
N 0.0329 0.0188 'International Tables Vol C tables 4.2.6.8 and 6.1.1.4' 7 6.991 6.963 6.918 6.855 6.776 6.682 6.574 6.453
Ni -3.1205 0.5234 'International Tables Vol C tables 4.2.6.8 and 6.1.1.4' 28 27.973 27.892 27.759001 27.579 27.356001 27.096001 26.806 26.49
O 0.0516 0.0335 'International Tables Vol C tables 4.2.6.8 and 6.1.1.4' 8 7.992 7.967 7.926 7.869 7.798 7.712 7.612 7.501

loop_
_geom_bond_atom_site_label_1
_geom_bond_atom_site_label_2
_geom_bond_distance
C6 O1 1.246(2)
C6 O2 1.2639(15)
C6 C1a 1.505(2)
C7 O3 1.2810(14)
C7 O4 1.235(2)
C7 C4a 1.494(2)
C13 O5 1.4242(18)
C13 O6 1.395(2)
C13 C12a 1.520(3)
C13 C14a 1.459(3)
O1 Ni1 2.039(2)
O5 H5oh 0.8122(16)
O6 H6 0.8344(16)
Ni1 N1a 2.022(4)
Ni1 N2a 2.009(4)
Ni1 N3a 2.088(3)
Ni1 O7a 2.077(4)
C1a C2a 1.358(3)
C1a N1a 1.3707(17)
C2a H2a 0.9669(12)
C2a C3a 1.372(2)
C3a H3a 0.9338(18)
C3a C4a 1.4143(17)
C4a C5a 1.367(3)
C5a H5a 0.9674(12)
C5a N1a 1.326(2)
C8a H8a 0.9704(11)
C8a C9a 1.347(3)
C8a N2a 1.336(2)
C9a H9a 0.9481(17)
C9a C10a 1.4121(17)
C10a H10a 0.9296(18)
C10a C11a 1.382(3)
C11a H11a 0.9724(11)
C11a C12a 1.349(3)
C12a N2a 1.3700(16)
C14a C15a 1.408(2)
C14a N3a 1.407(2)
C15a H15a 0.9617(15)
C15a C16a 1.375(3)
C16a H16a 0.9626(14)
C16a C17a 1.407(2)
C17a H17a 0.9399(19)
C17a C18a 1.408(2)
C18a H18a 0.9617(15)
C18a N3a 1.375(3)
C20a O7a 1.4062(18)
C20a C19a 1.541(2)
C20a H1c20a 0.9606(19)
C20a H2c20a 0.960(2)
O7a H7a 0.8075(16)
C19a H1c19a 0.9599(12)
C19a H2c19a 0.960(2)
C19a H3c19a 0.9606(19)
O8a H8aa 0.8473(9)
O8a C23a 1.565(3)
C22a C23a 1.4463(15)
C22a H1c22a 0.960(2)
C22a H2c22a 0.9621(11)
C22a H3c22a 0.9608(14)
C23a H1c23a 0.9621(11)
C23a H2c23a 0.9608(14)

loop_
_geom_hbond_atom_site_label_D
_geom_hbond_atom_site_label_H
_geom_hbond_atom_site_label_A
_geom_hbond_site_symmetry_A
_geom_hbond_distance_DH
_geom_hbond_distance_HA
_geom_hbond_distance_DA
_geom_hbond_angle_DHA
O6 H6 O4 2_566 0.83 1.76 2.5739 166.04
O5 H5oh O3 2_566 0.81 1.75 2.5525 171.74
C2a H2a O6 1_565 0.97 2.40 3.1762 137.24
C5a H5a O3 . 0.97 2.46 2.7826 99.02
C11a H11a O6 . 0.97 2.45 2.7627 97.99
O7a H7a O2 2_565 0.81 1.83 2.6361 172.30
C22a H1c22a C1a . 0.96 2.34 3.2311 155.04
C22a H3c22a O8a 2_676 0.96 2.26 3.1936 164.05
